data_7103231
loop_
_publ_author_name
'Yang, Xiaoping'
'Jones, Richard A'
'Wong, Wai-Kwok'

_publ_section_title
;
 Anion dependant self-assembly and the first X-ray structure of a
 neutral homoleptic lanthanide salen complex Tb4(salen)6.
;
_journal_issue 28
_journal_name_full 'Chemical communications (Cambridge, England)'
_journal_page_first 3266
_journal_page_last 3268
_journal_paper_doi 10.1039/b803901a
_journal_year 2008
_chemical_formula_sum 'C102 H116 N12 O22 Tb4'
_chemical_formula_weight 2497.75
_chemical_name_systematic
;
?
;
_space_group_IT_number 2
_symmetry_cell_setting triclinic
_symmetry_space_group_name_Hall '-P 1'
_symmetry_space_group_name_H-M 'P -1'
_atom_sites_solution_hydrogens geom
_atom_sites_solution_primary direct
_atom_sites_solution_secondary difmap
_audit_creation_method SHELXL-97
_cell_angle_alpha 69.31(3)
_cell_angle_beta 78.51(2)
_cell_angle_gamma 63.05(3)
_cell_formula_units_Z 1
_cell_length_a 13.537(2)
_cell_length_b 14.101(3)
_cell_length_c 15.774(3)
_cell_measurement_reflns_used CCD
_cell_measurement_temperature 153(2)
_cell_volume 2508.1(11)
_computing_cell_refinement 'Collect software, Nonius B.V. 1998'
_computing_data_collection 'Collect software, Nonius B.V. 1998'
_computing_data_reduction
;
DENZO and Scalepack (Otwinoski and Minor, 1997)
;
_computing_molecular_graphics 'XL SHELXTL/PC, Siemens Analytical'
_computing_structure_refinement 'XL SHELXTL/PC, Siemens Analytical'
_computing_structure_solution
;
SIR97 - Altomare A., Burla M.C., Camalli M., Cascarano G.L., Giacovazzo
C.,
Guagliardi A., Moliterni A.G.G., Polidori G.,Spagna R.
;
_diffrn_ambient_temperature 153(2)
_diffrn_measured_fraction_theta_full 0.994
_diffrn_measured_fraction_theta_max 0.994
_diffrn_measurement_device_type CCD
_diffrn_measurement_method \w-scans
_diffrn_radiation_monochromator graphite
_diffrn_radiation_source 'fine-focus sealed tube'
_diffrn_radiation_type MoK\a
_diffrn_radiation_wavelength 0.71073
_diffrn_reflns_av_R_equivalents 0.0422
_diffrn_reflns_av_sigmaI/netI 0.0848
_diffrn_reflns_limit_h_max 16
_diffrn_reflns_limit_h_min -14
_diffrn_reflns_limit_k_max 16
_diffrn_reflns_limit_k_min -14
_diffrn_reflns_limit_l_max 18
_diffrn_reflns_limit_l_min -16
_diffrn_reflns_number 14396
_diffrn_reflns_theta_full 25.00
_diffrn_reflns_theta_max 25.00
_diffrn_reflns_theta_min 1.69
_exptl_absorpt_coefficient_mu 2.862
_exptl_absorpt_correction_T_max 0.8701
_exptl_absorpt_correction_T_min 0.7251
_exptl_absorpt_correction_type gaussian
_exptl_absorpt_process_details
;
Absorption correction given as Gaussian
;
_exptl_crystal_colour Yellow
_exptl_crystal_density_diffrn 1.654
_exptl_crystal_density_method 'not measured'
_exptl_crystal_description Block
_exptl_crystal_F_000 1240
_exptl_crystal_size_max 0.12
_exptl_crystal_size_mid 0.10
_exptl_crystal_size_min 0.05
_refine_diff_density_max 1.741
_refine_diff_density_min -1.696
_refine_diff_density_rms 0.307
_refine_ls_extinction_coef 0.0050(2)
_refine_ls_extinction_method SHELXL
_refine_ls_goodness_of_fit_ref 1.070
_refine_ls_hydrogen_treatment constr
_refine_ls_matrix_type full
_refine_ls_number_parameters 631
_refine_ls_number_reflns 8772
_refine_ls_number_restraints 0
_refine_ls_restrained_S_all 1.070
_refine_ls_R_factor_all 0.0807
_refine_ls_R_factor_gt 0.0429
_refine_ls_shift/su_max 0.001
_refine_ls_shift/su_mean 0.000
_refine_ls_structure_factor_coef Fsqd
_refine_ls_weighting_details 'calc w=1/[\s^2^(Fo^2^)+(0.0638P)^2^+1.2517P] where P=(Fo^2^+2Fc^2^)/3'
_refine_ls_weighting_scheme calc
_refine_ls_wR_factor_gt 0.1072
_refine_ls_wR_factor_ref 0.1426
_reflns_number_gt 6178
_reflns_number_total 8772
_reflns_threshold_expression >2sigma(I)
_cod_data_source_file b803901a.txt
_cod_data_source_block complex-1
_cod_depositor_comments
;
The following automatic conversions were performed:
'_symmetry_cell_setting' value 'Triclinic' changed to 'triclinic'
according to '/home/saulius/struct/CIF-dictionaries/cif_core.dic'
dictionary named 'cif_core.dic' version 2.4.1 from
2010-06-29.

'_exptl_absorpt_correction_type' value 'Gaussian' changed to
'gaussian' according to
'/home/saulius/struct/CIF-dictionaries/cif_core.dic' dictionary named
'cif_core.dic' version 2.4.1 from 2010-06-29.

Automatic conversion script
Id: cif_fix_enum 1527 2010-12-29 10:47:43Z saulius 
;
_cod_original_sg_symbol_H-M P-1
_cod_database_code 7103231

loop_
_symmetry_equiv_pos_as_xyz
'x, y, z'
'-x, -y, -z'

loop_
_atom_site_label
_atom_site_type_symbol
_atom_site_fract_x
_atom_site_fract_y
_atom_site_fract_z
_atom_site_U_iso_or_equiv
_atom_site_adp_type
_atom_site_occupancy
_atom_site_symmetry_multiplicity
_atom_site_calc_flag
_atom_site_refinement_flags
_atom_site_disorder_assembly
_atom_site_disorder_group
Tb1 Tb 0.21576(3) 0.79825(3) 0.24086(3) 0.01965(14) Uani 1 1 d . . .
Tb2 Tb 0.44367(3) 0.53486(3) 0.38415(3) 0.01782(13) Uani 1 1 d . . .
N1 N 0.2088(6) 0.8961(6) 0.3496(5) 0.0227(16) Uani 1 1 d . . .
N2 N 0.3037(6) 0.9359(6) 0.1735(5) 0.0255(17) Uani 1 1 d . . .
N3 N 0.2588(6) 0.6294(6) 0.1910(5) 0.0281(18) Uani 1 1 d . . .
N4 N 0.0688(6) 0.7241(6) 0.2908(5) 0.0225(16) Uani 1 1 d . . .
N5 N 0.5545(5) 0.4095(5) 0.2862(4) 0.0206(16) Uani 1 1 d . . .
N6 N 0.6343(5) 0.5266(5) 0.3430(5) 0.0213(16) Uani 1 1 d . . .
O1 O 0.2632(4) 0.6704(4) 0.3891(4) 0.0208(13) Uani 1 1 d . . .
O2 O 0.1997(5) 0.8601(5) 0.0890(4) 0.0288(14) Uani 1 1 d . . .
O3 O 0.4101(4) 0.6794(4) 0.2468(4) 0.0193(12) Uani 1 1 d . . .
O4 O 0.0485(5) 0.9465(5) 0.2296(4) 0.0264(14) Uani 1 1 d . . .
O5 O 0.3534(4) 0.4350(4) 0.3910(4) 0.0221(13) Uani 1 1 d . . .
O6 O 0.4826(5) 0.6069(4) 0.4795(3) 0.0193(13) Uani 1 1 d . . .
C1 C 0.1862(6) 0.6849(7) 0.4576(5) 0.0208(19) Uani 1 1 d . . .
C2 C 0.1518(7) 0.6000(8) 0.5104(6) 0.028(2) Uani 1 1 d . . .
H2A H 0.1845 0.5318 0.4986 0.033 Uiso 1 1 calc R . .
C3 C 0.0720(7) 0.6155(8) 0.5784(6) 0.034(2) Uani 1 1 d . . .
H3A H 0.0503 0.5584 0.6114 0.040 Uiso 1 1 calc R . .
C4 C 0.0225(7) 0.7160(9) 0.5993(6) 0.037(2) Uani 1 1 d . . .
H4A H -0.0329 0.7266 0.6451 0.045 Uiso 1 1 calc R . .
C5 C 0.0562(7) 0.7976(8) 0.5521(6) 0.030(2) Uani 1 1 d . . .
H5A H 0.0256 0.8632 0.5680 0.036 Uiso 1 1 calc R . .
C6 C 0.1360(7) 0.7865(7) 0.4799(6) 0.027(2) Uani 1 1 d . . .
C7 C 0.1658(7) 0.8810(7) 0.4302(6) 0.027(2) Uani 1 1 d . . .
H7A H 0.1524 0.9328 0.4595 0.033 Uiso 1 1 calc R . .
C8 C 0.2317(8) 0.9953(8) 0.3090(6) 0.034(2) Uani 1 1 d . . .
H8A H 0.2484 1.0153 0.3555 0.041 Uiso 1 1 calc R . .
H8B H 0.1677 1.0578 0.2777 0.041 Uiso 1 1 calc R . .
C9 C 0.3311(8) 0.9666(8) 0.2423(6) 0.035(2) Uani 1 1 d . . .
H9A H 0.3491 1.0304 0.2135 0.042 Uiso 1 1 calc R . .
H9B H 0.3950 0.9050 0.2742 0.042 Uiso 1 1 calc R . .
C10 C 0.3291(7) 0.9760(7) 0.0906(6) 0.027(2) Uani 1 1 d . . .
H10A H 0.3640 1.0230 0.0799 0.033 Uiso 1 1 calc R . .
C11 C 0.3118(7) 0.9590(7) 0.0119(6) 0.029(2) Uani 1 1 d . . .
C12 C 0.3591(9) 1.0018(8) -0.0702(7) 0.041(3) Uani 1 1 d . . .
H12A H 0.3998 1.0407 -0.0716 0.049 Uiso 1 1 calc R . .
C13 C 0.3481(9) 0.9889(9) -0.1499(7) 0.045(3) Uani 1 1 d . . .
H13A H 0.3830 1.0157 -0.2038 0.054 Uiso 1 1 calc R . .
C14 C 0.2833(8) 0.9345(8) -0.1475(6) 0.037(2) Uani 1 1 d . . .
H14A H 0.2734 0.9266 -0.2009 0.045 Uiso 1 1 calc R . .
C15 C 0.2341(8) 0.8925(7) -0.0686(6) 0.033(2) Uani 1 1 d . . .
H15A H 0.1911 0.8566 -0.0690 0.039 Uiso 1 1 calc R . .
C16 C 0.2474(7) 0.9027(7) 0.0140(6) 0.027(2) Uani 1 1 d . . .
C17 C 0.4585(7) 0.6785(7) 0.1639(6) 0.025(2) Uani 1 1 d . . .
C18 C 0.5387(7) 0.7214(7) 0.1294(6) 0.026(2) Uani 1 1 d . . .
H18A H 0.5579 0.7511 0.1643 0.031 Uiso 1 1 calc R . .
C19 C 0.5895(8) 0.7204(8) 0.0447(6) 0.035(2) Uani 1 1 d . . .
H19A H 0.6430 0.7486 0.0233 0.042 Uiso 1 1 calc R . .
C20 C 0.5605(8) 0.6764(8) -0.0102(7) 0.042(3) Uani 1 1 d . . .
H20A H 0.5941 0.6755 -0.0676 0.050 Uiso 1 1 calc R . .
C21 C 0.4820(8) 0.6357(8) 0.0237(6) 0.035(2) Uani 1 1 d . . .
H21A H 0.4631 0.6064 -0.0117 0.042 Uiso 1 1 calc R . .
C22 C 0.4287(7) 0.6358(7) 0.1087(6) 0.026(2) Uani 1 1 d . . .
C23 C 0.3411(7) 0.5963(7) 0.1364(6) 0.028(2) Uani 1 1 d . . .
H23A H 0.3455 0.5429 0.1124 0.034 Uiso 1 1 calc R . .
C24 C 0.1712(7) 0.5896(7) 0.2080(6) 0.030(2) Uani 1 1 d . . .
H24A H 0.2040 0.5112 0.2116 0.036 Uiso 1 1 calc R . .
H24B H 0.1210 0.6311 0.1586 0.036 Uiso 1 1 calc R . .
C25 C 0.1082(7) 0.6055(7) 0.2964(6) 0.028(2) Uani 1 1 d . . .
H25A H 0.0457 0.5863 0.3058 0.033 Uiso 1 1 calc R . .
H25B H 0.1563 0.5576 0.3468 0.033 Uiso 1 1 calc R . .
C26 C -0.0287(7) 0.7710(7) 0.3235(6) 0.027(2) Uani 1 1 d . . .
H26A H -0.0696 0.7285 0.3457 0.033 Uiso 1 1 calc R . .
C27 C -0.0828(7) 0.8843(7) 0.3298(6) 0.025(2) Uani 1 1 d . . .
C28 C -0.1822(8) 0.9124(8) 0.3850(6) 0.036(2) Uani 1 1 d . . .
H28A H -0.2097 0.8587 0.4146 0.043 Uiso 1 1 calc R . .
C29 C -0.2375(8) 1.0147(8) 0.3954(7) 0.038(2) Uani 1 1 d . . .
H29A H -0.3023 1.0310 0.4320 0.046 Uiso 1 1 calc R . .
C30 C -0.1975(8) 1.0972(8) 0.3508(6) 0.035(2) Uani 1 1 d . . .
H30A H -0.2353 1.1679 0.3583 0.042 Uiso 1 1 calc R . .
C31 C -0.1015(7) 1.0724(7) 0.2960(6) 0.029(2) Uani 1 1 d . . .
H31A H -0.0763 1.1278 0.2665 0.035 Uiso 1 1 calc R . .
C32 C -0.0408(6) 0.9672(7) 0.2832(6) 0.024(2) Uani 1 1 d . . .
C33 C 0.3582(7) 0.3526(7) 0.3687(6) 0.025(2) Uani 1 1 d . . .
C34 C 0.2779(7) 0.3087(7) 0.4023(6) 0.025(2) Uani 1 1 d . . .
H34A H 0.2204 0.3394 0.4414 0.030 Uiso 1 1 calc R . .
C35 C 0.2826(8) 0.2228(8) 0.3790(7) 0.034(2) Uani 1 1 d . . .
H35A H 0.2281 0.1962 0.4022 0.040 Uiso 1 1 calc R . .
C36 C 0.3656(8) 0.1746(8) 0.3221(7) 0.038(2) Uani 1 1 d . . .
H36A H 0.3687 0.1146 0.3079 0.045 Uiso 1 1 calc R . .
C37 C 0.4453(8) 0.2161(8) 0.2859(7) 0.034(2) Uani 1 1 d . . .
H37A H 0.5008 0.1848 0.2458 0.041 Uiso 1 1 calc R . .
C38 C 0.4438(7) 0.3044(7) 0.3084(6) 0.025(2) Uani 1 1 d . . .
C39 C 0.5351(7) 0.3359(7) 0.2706(6) 0.024(2) Uani 1 1 d . . .
H39A H 0.5850 0.2990 0.2308 0.029 Uiso 1 1 calc R . .
C40 C 0.6568(7) 0.4226(7) 0.2405(6) 0.026(2) Uani 1 1 d . . .
H40A H 0.6378 0.4872 0.1868 0.031 Uiso 1 1 calc R . .
H40B H 0.7063 0.3572 0.2216 0.031 Uiso 1 1 calc R . .
C41 C 0.7142(7) 0.4371(7) 0.3051(6) 0.027(2) Uani 1 1 d . . .
H41A H 0.7441 0.3679 0.3538 0.033 Uiso 1 1 calc R . .
H41B H 0.7752 0.4556 0.2732 0.033 Uiso 1 1 calc R . .
C42 C 0.6646(7) 0.5997(7) 0.3415(6) 0.024(2) Uani 1 1 d . . .
H42A H 0.7338 0.5942 0.3142 0.029 Uiso 1 1 calc R . .
C43 C 0.5988(7) 0.6934(7) 0.3799(5) 0.0202(19) Uani 1 1 d . . .
C44 C 0.6286(7) 0.7830(7) 0.3515(6) 0.026(2) Uani 1 1 d . . .
H44A H 0.6873 0.7819 0.3090 0.032 Uiso 1 1 calc R . .
C45 C 0.5730(7) 0.8733(7) 0.3848(6) 0.026(2) Uani 1 1 d . . .
H45A H 0.5941 0.9322 0.3656 0.032 Uiso 1 1 calc R . .
C46 C 0.4853(7) 0.8741(7) 0.4476(6) 0.029(2) Uani 1 1 d . . .
H46A H 0.4459 0.9353 0.4693 0.034 Uiso 1 1 calc R . .
C47 C 0.4553(7) 0.7863(7) 0.4784(6) 0.0209(19) Uani 1 1 d . . .
H47A H 0.3970 0.7882 0.5215 0.025 Uiso 1 1 calc R . .
C48 C 0.5112(7) 0.6942(7) 0.4458(5) 0.0205(19) Uani 1 1 d . . .
C49 C 0.1596(11) 0.6045(12) -0.0414(9) 0.095(5) Uani 1 1 d . . .
H49A H 0.2090 0.6329 -0.0346 0.142 Uiso 1 1 calc R . .
H49B H 0.2016 0.5299 -0.0451 0.142 Uiso 1 1 calc R . .
H49C H 0.1077 0.6041 0.0099 0.142 Uiso 1 1 calc R . .
O7 O 0.1025(7) 0.6719(7) -0.1200(6) 0.072(3) Uani 1 1 d . . .
H7B H 0.0431 0.7194 -0.1079 0.108 Uiso 1 1 calc R . .
C50 C -0.1439(14) 0.6744(16) 0.8592(12) 0.119(7) Uani 1 1 d . . .
H50A H -0.1707 0.6395 0.9172 0.178 Uiso 1 1 calc R . .
H50B H -0.1917 0.6921 0.8132 0.178 Uiso 1 1 calc R . .
H50C H -0.1430 0.7416 0.8604 0.178 Uiso 1 1 calc R . .
O8 O -0.0297(13) 0.5969(12) 0.8388(10) 0.148(5) Uani 1 1 d . . .
H8C H 0.0090 0.6315 0.8174 0.222 Uiso 1 1 calc R . .
C51 C 0.1367(11) 0.3098(12) 0.8621(11) 0.113(7) Uani 1 1 d . . .
H51A H 0.0974 0.3262 0.9166 0.169 Uiso 1 1 calc R . .
H51B H 0.2144 0.2866 0.8666 0.169 Uiso 1 1 calc R . .
H51C H 0.1252 0.2510 0.8543 0.169 Uiso 1 1 calc R . .
O9 O 0.0969(8) 0.4061(9) 0.7871(7) 0.093(3) Uani 1 1 d . . .
H9C H 0.0922 0.4601 0.7991 0.140 Uiso 1 1 calc R . .
O1W O -0.0058(6) 0.8693(6) 0.0710(5) 0.0481(19) Uani 1 1 d . . .
O2W O -0.0422(5) 0.8654(5) -0.0924(4) 0.0394(16) Uani 1 1 d . . .

loop_
_atom_site_aniso_label
_atom_site_aniso_U_11
_atom_site_aniso_U_22
_atom_site_aniso_U_33
_atom_site_aniso_U_23
_atom_site_aniso_U_13
_atom_site_aniso_U_12
Tb1 0.0196(2) 0.0194(2) 0.0202(2) -0.00672(18) -0.00079(17) -0.00779(19)
Tb2 0.0181(2) 0.0173(2) 0.0185(2) -0.00644(18) 0.00012(17) -0.00738(18)
N1 0.029(4) 0.026(4) 0.020(4) -0.011(3) -0.001(3) -0.015(3)
N2 0.029(4) 0.027(4) 0.024(4) -0.007(3) -0.003(3) -0.014(3)
N3 0.031(4) 0.031(4) 0.032(4) -0.017(4) -0.001(4) -0.015(4)
N4 0.019(4) 0.019(4) 0.026(4) -0.005(3) -0.002(3) -0.006(3)
N5 0.022(4) 0.018(4) 0.015(4) -0.001(3) 0.002(3) -0.007(3)
N6 0.023(4) 0.021(4) 0.024(4) -0.011(3) 0.000(3) -0.010(3)
O1 0.022(3) 0.025(3) 0.015(3) -0.008(3) 0.002(2) -0.010(3)
O2 0.035(4) 0.035(4) 0.019(3) -0.010(3) 0.001(3) -0.016(3)
O3 0.018(3) 0.018(3) 0.015(3) -0.002(2) 0.002(2) -0.006(2)
O4 0.021(3) 0.022(3) 0.033(4) -0.012(3) 0.002(3) -0.005(3)
O5 0.022(3) 0.019(3) 0.026(3) -0.010(3) 0.000(3) -0.007(3)
O6 0.030(3) 0.016(3) 0.017(3) -0.004(2) -0.002(2) -0.014(3)
C1 0.017(4) 0.037(5) 0.012(4) -0.008(4) -0.003(3) -0.012(4)
C2 0.023(5) 0.035(5) 0.026(5) -0.008(4) -0.003(4) -0.014(4)
C3 0.023(5) 0.048(6) 0.033(6) -0.005(5) 0.002(4) -0.023(5)
C4 0.022(5) 0.058(7) 0.026(5) -0.014(5) 0.011(4) -0.015(5)
C5 0.021(5) 0.042(6) 0.025(5) -0.018(5) 0.002(4) -0.006(4)
C6 0.018(5) 0.030(5) 0.031(5) -0.012(4) -0.008(4) -0.003(4)
C7 0.029(5) 0.022(5) 0.026(5) -0.013(4) -0.006(4) 0.000(4)
C8 0.053(7) 0.036(6) 0.023(5) -0.007(4) -0.002(5) -0.028(5)
C9 0.042(6) 0.036(6) 0.040(6) -0.014(5) -0.007(5) -0.024(5)
C10 0.029(5) 0.021(5) 0.036(6) -0.010(4) 0.004(4) -0.015(4)
C11 0.030(5) 0.020(5) 0.025(5) -0.006(4) 0.003(4) -0.005(4)
C12 0.051(7) 0.022(5) 0.038(6) 0.001(5) 0.000(5) -0.012(5)
C13 0.053(7) 0.043(6) 0.019(5) -0.004(5) 0.006(5) -0.010(6)
C14 0.041(6) 0.031(6) 0.022(5) -0.008(4) -0.006(4) 0.002(5)
C15 0.035(6) 0.028(5) 0.020(5) -0.007(4) -0.002(4) -0.001(4)
C16 0.028(5) 0.027(5) 0.014(5) -0.006(4) -0.002(4) -0.002(4)
C17 0.020(5) 0.018(5) 0.024(5) 0.001(4) 0.002(4) -0.003(4)
C18 0.019(5) 0.019(5) 0.032(5) -0.005(4) -0.002(4) -0.003(4)
C19 0.031(6) 0.029(5) 0.029(6) 0.005(4) 0.004(4) -0.012(4)
C20 0.043(6) 0.041(6) 0.026(6) -0.007(5) 0.009(5) -0.012(5)
C21 0.030(5) 0.038(6) 0.028(5) -0.014(5) 0.000(4) -0.004(5)
C22 0.027(5) 0.022(5) 0.024(5) -0.005(4) -0.004(4) -0.008(4)
C23 0.031(5) 0.019(5) 0.030(5) -0.015(4) -0.008(4) 0.001(4)
C24 0.033(5) 0.023(5) 0.040(6) -0.014(4) -0.007(4) -0.011(4)
C25 0.020(5) 0.022(5) 0.039(6) -0.003(4) -0.009(4) -0.007(4)
C26 0.028(5) 0.028(5) 0.030(5) -0.008(4) -0.001(4) -0.016(4)
C27 0.016(5) 0.030(5) 0.030(5) -0.015(4) -0.001(4) -0.007(4)
C28 0.038(6) 0.042(6) 0.032(6) -0.012(5) -0.003(5) -0.018(5)
C29 0.028(5) 0.046(6) 0.044(6) -0.026(5) 0.008(5) -0.013(5)
C30 0.030(5) 0.035(6) 0.038(6) -0.019(5) -0.001(4) -0.006(5)
C31 0.032(5) 0.028(5) 0.034(6) -0.011(4) 0.000(4) -0.018(4)
C32 0.012(4) 0.033(5) 0.023(5) -0.011(4) -0.001(4) -0.004(4)
C33 0.026(5) 0.021(5) 0.025(5) -0.004(4) -0.009(4) -0.007(4)
C34 0.032(5) 0.020(5) 0.028(5) -0.009(4) 0.002(4) -0.016(4)
C35 0.029(6) 0.031(6) 0.043(6) -0.010(5) -0.004(5) -0.014(4)
C36 0.046(6) 0.034(6) 0.051(7) -0.024(5) 0.000(5) -0.024(5)
C37 0.033(6) 0.034(6) 0.042(6) -0.020(5) 0.001(4) -0.013(5)
C38 0.025(5) 0.018(5) 0.033(5) -0.005(4) -0.007(4) -0.011(4)
C39 0.024(5) 0.026(5) 0.017(5) -0.008(4) 0.000(4) -0.003(4)
C40 0.017(5) 0.027(5) 0.032(5) -0.013(4) 0.003(4) -0.005(4)
C41 0.025(5) 0.027(5) 0.030(5) -0.011(4) 0.004(4) -0.010(4)
C42 0.015(4) 0.033(5) 0.025(5) -0.005(4) -0.002(4) -0.012(4)
C43 0.022(5) 0.022(5) 0.019(5) -0.007(4) -0.002(4) -0.010(4)
C44 0.026(5) 0.026(5) 0.025(5) -0.004(4) -0.003(4) -0.012(4)
C45 0.035(5) 0.025(5) 0.023(5) -0.001(4) -0.004(4) -0.019(4)
C46 0.033(5) 0.024(5) 0.029(5) -0.008(4) -0.006(4) -0.010(4)
C47 0.023(5) 0.024(5) 0.021(5) -0.007(4) 0.001(4) -0.016(4)
C48 0.029(5) 0.016(4) 0.016(4) -0.002(4) -0.006(4) -0.009(4)
C49 0.068(10) 0.080(10) 0.059(9) -0.003(8) 0.008(8) 0.017(8)
O7 0.073(6) 0.053(5) 0.055(5) -0.011(4) 0.000(5) -0.001(5)
C50 0.081(13) 0.149(17) 0.092(13) 0.014(12) -0.003(10) -0.057(13)
O8 0.142(13) 0.164(13) 0.182(15) -0.093(12) 0.030(11) -0.085(11)
C51 0.054(9) 0.080(11) 0.119(14) 0.040(10) 0.025(9) -0.021(8)
O9 0.087(7) 0.106(8) 0.094(8) -0.026(7) 0.004(6) -0.052(7)
O1W 0.054(5) 0.052(5) 0.046(5) -0.011(4) -0.015(4) -0.026(4)
O2W 0.044(4) 0.029(4) 0.039(4) -0.006(3) -0.002(3) -0.014(3)

loop_
_atom_type_symbol
_atom_type_description
_atom_type_scat_dispersion_real
_atom_type_scat_dispersion_imag
_atom_type_scat_source
C C 0.0033 0.0016 'International Tables Vol C Tables 4.2.6.8 and 6.1.1.4'
H H 0.0000 0.0000 'International Tables Vol C Tables 4.2.6.8 and 6.1.1.4'
N N 0.0061 0.0033 'International Tables Vol C Tables 4.2.6.8 and 6.1.1.4'
O O 0.0106 0.0060 'International Tables Vol C Tables 4.2.6.8 and 6.1.1.4'
Tb Tb -0.1723 4.1537 'International Tables Vol C Tables 4.2.6.8 and 6.1.1.4'

loop_
_geom_angle_atom_site_label_1
_geom_angle_atom_site_label_2
_geom_angle_atom_site_label_3
_geom_angle
_geom_angle_site_symmetry_1
_geom_angle_site_symmetry_3
_geom_angle_publ_flag
O2 Tb1 O4 79.8(2) . . ?
O2 Tb1 O1 159.2(2) . . ?
O4 Tb1 O1 116.5(2) . . ?
O2 Tb1 O3 99.2(2) . . ?
O4 Tb1 O3 164.41(19) . . ?
O1 Tb1 O3 68.63(18) . . ?
O2 Tb1 N1 130.9(2) . . ?
O4 Tb1 N1 72.7(2) . . ?
O1 Tb1 N1 68.9(2) . . ?
O3 Tb1 N1 97.2(2) . . ?
O2 Tb1 N4 100.2(2) . . ?
O4 Tb1 N4 72.4(2) . . ?
O1 Tb1 N4 74.8(2) . . ?
O3 Tb1 N4 122.8(2) . . ?
N1 Tb1 N4 108.8(2) . . ?
O2 Tb1 N2 72.1(2) . . ?
O4 Tb1 N2 87.8(2) . . ?
O1 Tb1 N2 118.9(2) . . ?
O3 Tb1 N2 77.2(2) . . ?
N1 Tb1 N2 67.1(2) . . ?
N4 Tb1 N2 159.9(2) . . ?
O2 Tb1 N3 73.1(2) . . ?
O4 Tb1 N3 124.3(2) . . ?
O1 Tb1 N3 86.6(2) . . ?
O3 Tb1 N3 69.3(2) . . ?
N1 Tb1 N3 155.2(2) . . ?
N4 Tb1 N3 66.1(2) . . ?
N2 Tb1 N3 126.1(2) . . ?
O2 Tb1 Tb2 128.86(16) . . ?
O4 Tb1 Tb2 150.94(15) . . ?
O1 Tb1 Tb2 34.64(13) . . ?
O3 Tb1 Tb2 35.04(12) . . ?
N1 Tb1 Tb2 87.57(16) . . ?
N4 Tb1 Tb2 95.12(15) . . ?
N2 Tb1 Tb2 104.17(16) . . ?
N3 Tb1 Tb2 69.39(16) . . ?
O5 Tb2 O1 81.45(19) . . ?
O5 Tb2 O6 138.68(19) . . ?
O1 Tb2 O6 85.55(19) . . ?
O5 Tb2 O3 109.34(19) . . ?
O1 Tb2 O3 70.44(18) . . ?
O6 Tb2 O3 102.74(18) . . ?
O5 Tb2 O6 82.87(18) . 2_666 ?
O1 Tb2 O6 118.63(19) . 2_666 ?
O6 Tb2 O6 69.5(2) . 2_666 ?
O3 Tb2 O6 166.40(18) . 2_666 ?
O5 Tb2 N6 138.2(2) . . ?
O1 Tb2 N6 137.8(2) . . ?
O6 Tb2 N6 71.6(2) . . ?
O3 Tb2 N6 80.4(2) . . ?
O6 Tb2 N6 86.5(2) 2_666 . ?
O5 Tb2 N5 73.1(2) . . ?
O1 Tb2 N5 136.0(2) . . ?
O6 Tb2 N5 136.4(2) . . ?
O3 Tb2 N5 84.7(2) . . ?
O6 Tb2 N5 93.5(2) 2_666 . ?
N6 Tb2 N5 67.4(2) . . ?
O5 Tb2 Tb1 90.28(14) . . ?
O1 Tb2 Tb1 35.62(13) . . ?
O6 Tb2 Tb1 101.43(13) . . ?
O3 Tb2 Tb1 35.92(13) . . ?
O6 Tb2 Tb1 154.25(14) 2_666 . ?
N6 Tb2 Tb1 114.22(16) . . ?
N5 Tb2 Tb1 108.25(15) . . ?
O5 Tb2 Tb2 112.17(14) . 2_666 ?
O1 Tb2 Tb2 104.29(13) . 2_666 ?
O6 Tb2 Tb2 35.03(13) . 2_666 ?
O3 Tb2 Tb2 136.80(13) . 2_666 ?
O6 Tb2 Tb2 34.42(12) 2_666 2_666 ?
N6 Tb2 Tb2 76.80(15) . 2_666 ?
N5 Tb2 Tb2 118.33(15) . 2_666 ?
Tb1 Tb2 Tb2 132.20(3) . 2_666 ?
C7 N1 C8 117.5(7) . . ?
C7 N1 Tb1 125.2(6) . . ?
C8 N1 Tb1 115.5(5) . . ?
C10 N2 C9 118.6(7) . . ?
C10 N2 Tb1 128.4(6) . . ?
C9 N2 Tb1 113.0(5) . . ?
C23 N3 C24 119.7(7) . . ?
C23 N3 Tb1 121.4(6) . . ?
C24 N3 Tb1 117.2(5) . . ?
C26 N4 C25 117.0(7) . . ?
C26 N4 Tb1 127.4(6) . . ?
C25 N4 Tb1 114.7(5) . . ?
C39 N5 C40 115.7(7) . . ?
C39 N5 Tb2 129.2(6) . . ?
C40 N5 Tb2 115.1(5) . . ?
C42 N6 C41 116.7(7) . . ?
C42 N6 Tb2 125.7(6) . . ?
C41 N6 Tb2 117.0(5) . . ?
C1 O1 Tb2 131.7(5) . . ?
C1 O1 Tb1 118.5(5) . . ?
Tb2 O1 Tb1 109.7(2) . . ?
C16 O2 Tb1 140.4(5) . . ?
C17 O3 Tb2 130.0(5) . . ?
C17 O3 Tb1 112.1(5) . . ?
Tb2 O3 Tb1 109.0(2) . . ?
C32 O4 Tb1 133.0(5) . . ?
C33 O5 Tb2 144.5(5) . . ?
C48 O6 Tb2 121.5(5) . . ?
C48 O6 Tb2 120.7(4) . 2_666 ?
Tb2 O6 Tb2 110.5(2) . 2_666 ?
O1 C1 C2 121.6(8) . . ?
O1 C1 C6 121.3(7) . . ?
C2 C1 C6 117.1(8) . . ?
C3 C2 C1 121.6(9) . . ?
C3 C2 H2A 119.2 . . ?
C1 C2 H2A 119.2 . . ?
C2 C3 C4 120.9(9) . . ?
C2 C3 H3A 119.6 . . ?
C4 C3 H3A 119.6 . . ?
C5 C4 C3 119.0(9) . . ?
C5 C4 H4A 120.5 . . ?
C3 C4 H4A 120.5 . . ?
C4 C5 C6 122.0(9) . . ?
C4 C5 H5A 119.0 . . ?
C6 C5 H5A 119.0 . . ?
C5 C6 C1 119.3(8) . . ?
C5 C6 C7 118.6(8) . . ?
C1 C6 C7 122.2(8) . . ?
N1 C7 C6 124.1(8) . . ?
N1 C7 H7A 117.9 . . ?
C6 C7 H7A 117.9 . . ?
N1 C8 C9 107.1(8) . . ?
N1 C8 H8A 110.3 . . ?
C9 C8 H8A 110.3 . . ?
N1 C8 H8B 110.3 . . ?
C9 C8 H8B 110.3 . . ?
H8A C8 H8B 108.6 . . ?
N2 C9 C8 109.0(7) . . ?
N2 C9 H9A 109.9 . . ?
C8 C9 H9A 109.9 . . ?
N2 C9 H9B 109.9 . . ?
C8 C9 H9B 109.9 . . ?
H9A C9 H9B 108.3 . . ?
N2 C10 C11 129.3(8) . . ?
N2 C10 H10A 115.3 . . ?
C11 C10 H10A 115.3 . . ?
C12 C11 C16 119.1(9) . . ?
C12 C11 C10 118.0(9) . . ?
C16 C11 C10 122.9(8) . . ?
C13 C12 C11 122.4(10) . . ?
C13 C12 H12A 118.8 . . ?
C11 C12 H12A 118.8 . . ?
C12 C13 C14 118.2(9) . . ?
C12 C13 H13A 120.9 . . ?
C14 C13 H13A 120.9 . . ?
C15 C14 C13 121.4(9) . . ?
C15 C14 H14A 119.3 . . ?
C13 C14 H14A 119.3 . . ?
C14 C15 C16 120.9(10) . . ?
C14 C15 H15A 119.6 . . ?
C16 C15 H15A 119.6 . . ?
O2 C16 C11 122.7(8) . . ?
O2 C16 C15 119.2(8) . . ?
C11 C16 C15 118.1(8) . . ?
O3 C17 C18 120.6(8) . . ?
O3 C17 C22 121.0(7) . . ?
C18 C17 C22 118.5(8) . . ?
C19 C18 C17 121.2(9) . . ?
C19 C18 H18A 119.4 . . ?
C17 C18 H18A 119.4 . . ?
C18 C19 C20 120.2(9) . . ?
C18 C19 H19A 119.9 . . ?
C20 C19 H19A 119.9 . . ?
C21 C20 C19 118.1(9) . . ?
C21 C20 H20A 121.0 . . ?
C19 C20 H20A 121.0 . . ?
C20 C21 C22 123.3(9) . . ?
C20 C21 H21A 118.4 . . ?
C22 C21 H21A 118.4 . . ?
C21 C22 C17 118.7(8) . . ?
C21 C22 C23 118.8(8) . . ?
C17 C22 C23 122.4(8) . . ?
N3 C23 C22 124.9(8) . . ?
N3 C23 H23A 117.5 . . ?
C22 C23 H23A 117.5 . . ?
N3 C24 C25 109.0(7) . . ?
N3 C24 H24A 109.9 . . ?
C25 C24 H24A 109.9 . . ?
N3 C24 H24B 109.9 . . ?
C25 C24 H24B 109.9 . . ?
H24A C24 H24B 108.3 . . ?
N4 C25 C24 107.9(7) . . ?
N4 C25 H25A 110.1 . . ?
C24 C25 H25A 110.1 . . ?
N4 C25 H25B 110.1 . . ?
C24 C25 H25B 110.1 . . ?
H25A C25 H25B 108.4 . . ?
N4 C26 C27 126.8(8) . . ?
N4 C26 H26A 116.6 . . ?
C27 C26 H26A 116.6 . . ?
C28 C27 C32 119.4(8) . . ?
C28 C27 C26 117.3(8) . . ?
C32 C27 C26 123.3(8) . . ?
C29 C28 C27 121.5(9) . . ?
C29 C28 H28A 119.2 . . ?
C27 C28 H28A 119.2 . . ?
C28 C29 C30 120.1(9) . . ?
C28 C29 H29A 119.9 . . ?
C30 C29 H29A 119.9 . . ?
C31 C30 C29 119.5(9) . . ?
C31 C30 H30A 120.2 . . ?
C29 C30 H30A 120.2 . . ?
C30 C31 C32 122.6(8) . . ?
C30 C31 H31A 118.7 . . ?
C32 C31 H31A 118.7 . . ?
O4 C32 C31 121.4(8) . . ?
O4 C32 C27 121.8(8) . . ?
C31 C32 C27 116.9(8) . . ?
O5 C33 C34 121.5(8) . . ?
O5 C33 C38 121.0(8) . . ?
C34 C33 C38 117.5(8) . . ?
C35 C34 C33 121.6(9) . . ?
C35 C34 H34A 119.2 . . ?
C33 C34 H34A 119.2 . . ?
C34 C35 C36 121.4(9) . . ?
C34 C35 H35A 119.3 . . ?
C36 C35 H35A 119.3 . . ?
C35 C36 C37 119.2(9) . . ?
C35 C36 H36A 120.4 . . ?
C37 C36 H36A 120.4 . . ?
C36 C37 C38 121.2(9) . . ?
C36 C37 H37A 119.4 . . ?
C38 C37 H37A 119.4 . . ?
C37 C38 C33 119.1(8) . . ?
C37 C38 C39 116.1(8) . . ?
C33 C38 C39 124.8(8) . . ?
N5 C39 C38 127.0(8) . . ?
N5 C39 H39A 116.5 . . ?
C38 C39 H39A 116.5 . . ?
N5 C40 C41 109.6(7) . . ?
N5 C40 H40A 109.8 . . ?
C41 C40 H40A 109.8 . . ?
N5 C40 H40B 109.8 . . ?
C41 C40 H40B 109.8 . . ?
H40A C40 H40B 108.2 . . ?
N6 C41 C40 109.5(7) . . ?
N6 C41 H41A 109.8 . . ?
C40 C41 H41A 109.8 . . ?
N6 C41 H41B 109.8 . . ?
C40 C41 H41B 109.8 . . ?
H41A C41 H41B 108.2 . . ?
N6 C42 C43 125.1(8) . . ?
N6 C42 H42A 117.4 . . ?
C43 C42 H42A 117.4 . . ?
C44 C43 C48 119.0(8) . . ?
C44 C43 C42 117.7(8) . . ?
C48 C43 C42 123.3(7) . . ?
C45 C44 C43 121.7(8) . . ?
C45 C44 H44A 119.1 . . ?
C43 C44 H44A 119.1 . . ?
C44 C45 C46 118.5(8) . . ?
C44 C45 H45A 120.8 . . ?
C46 C45 H45A 120.8 . . ?
C47 C46 C45 121.3(8) . . ?
C47 C46 H46A 119.3 . . ?
C45 C46 H46A 119.3 . . ?
C46 C47 C48 120.8(8) . . ?
C46 C47 H47A 119.6 . . ?
C48 C47 H47A 119.6 . . ?
O6 C48 C47 119.7(7) . . ?
O6 C48 C43 121.6(7) . . ?
C47 C48 C43 118.7(7) . . ?
O7 C49 H49A 109.5 . . ?
O7 C49 H49B 109.5 . . ?
H49A C49 H49B 109.5 . . ?
O7 C49 H49C 109.5 . . ?
H49A C49 H49C 109.5 . . ?
H49B C49 H49C 109.5 . . ?
C49 O7 H7B 109.5 . . ?
O8 C50 H50A 109.5 . . ?
O8 C50 H50B 109.5 . . ?
H50A C50 H50B 109.5 . . ?
O8 C50 H50C 109.5 . . ?
H50A C50 H50C 109.5 . . ?
H50B C50 H50C 109.5 . . ?
C50 O8 H8C 109.5 . . ?
O9 C51 H51A 109.5 . . ?
O9 C51 H51B 109.5 . . ?
H51A C51 H51B 109.5 . . ?
O9 C51 H51C 109.5 . . ?
H51A C51 H51C 109.5 . . ?
H51B C51 H51C 109.5 . . ?
C51 O9 H9C 109.5 . . ?

loop_
_geom_bond_atom_site_label_1
_geom_bond_atom_site_label_2
_geom_bond_distance
_geom_bond_site_symmetry_2
_geom_bond_publ_flag
Tb1 O2 2.260(6) . ?
Tb1 O4 2.267(6) . ?
Tb1 O1 2.387(5) . ?
Tb1 O3 2.394(5) . ?
Tb1 N1 2.519(6) . ?
Tb1 N4 2.520(7) . ?
Tb1 N2 2.539(7) . ?
Tb1 N3 2.551(7) . ?
Tb1 Tb2 3.858(2) . ?
Tb2 O5 2.211(5) . ?
Tb2 O1 2.330(6) . ?
Tb2 O6 2.336(5) . ?
Tb2 O3 2.343(5) . ?
Tb2 O6 2.372(5) 2_666 ?
Tb2 N6 2.492(7) . ?
Tb2 N5 2.522(7) . ?
Tb2 Tb2 3.8694(12) 2_666 ?
N1 C7 1.277(11) . ?
N1 C8 1.464(11) . ?
N2 C10 1.274(11) . ?
N2 C9 1.462(11) . ?
N3 C23 1.278(11) . ?
N3 C24 1.472(11) . ?
N4 C26 1.274(11) . ?
N4 C25 1.482(11) . ?
N5 C39 1.290(11) . ?
N5 C40 1.487(10) . ?
N6 C42 1.263(10) . ?
N6 C41 1.468(11) . ?
O1 C1 1.346(9) . ?
O2 C16 1.312(10) . ?
O3 C17 1.341(10) . ?
O4 C32 1.307(10) . ?
O5 C33 1.299(10) . ?
O6 C48 1.354(9) . ?
O6 Tb2 2.372(5) 2_666 ?
C1 C2 1.409(12) . ?
C1 C6 1.420(12) . ?
C2 C3 1.362(13) . ?
C2 H2A 0.9300 . ?
C3 C4 1.395(14) . ?
C3 H3A 0.9300 . ?
C4 C5 1.349(13) . ?
C4 H4A 0.9300 . ?
C5 C6 1.405(12) . ?
C5 H5A 0.9300 . ?
C6 C7 1.475(12) . ?
C7 H7A 0.9300 . ?
C8 C9 1.525(13) . ?
C8 H8A 0.9700 . ?
C8 H8B 0.9700 . ?
C9 H9A 0.9700 . ?
C9 H9B 0.9700 . ?
C10 C11 1.424(12) . ?
C10 H10A 0.9300 . ?
C11 C12 1.386(13) . ?
C11 C16 1.411(13) . ?
C12 C13 1.378(14) . ?
C12 H12A 0.9300 . ?
C13 C14 1.391(14) . ?
C13 H13A 0.9300 . ?
C14 C15 1.360(13) . ?
C14 H14A 0.9300 . ?
C15 C16 1.414(12) . ?
C15 H15A 0.9300 . ?
C17 C18 1.404(12) . ?
C17 C22 1.419(12) . ?
C18 C19 1.377(13) . ?
C18 H18A 0.9300 . ?
C19 C20 1.423(14) . ?
C19 H19A 0.9300 . ?
C20 C21 1.361(14) . ?
C20 H20A 0.9300 . ?
C21 C22 1.391(12) . ?
C21 H21A 0.9300 . ?
C22 C23 1.459(12) . ?
C23 H23A 0.9300 . ?
C24 C25 1.515(13) . ?
C24 H24A 0.9700 . ?
C24 H24B 0.9700 . ?
C25 H25A 0.9700 . ?
C25 H25B 0.9700 . ?
C26 C27 1.456(12) . ?
C26 H26A 0.9300 . ?
C27 C28 1.421(13) . ?
C27 C32 1.434(12) . ?
C28 C29 1.345(13) . ?
C28 H28A 0.9300 . ?
C29 C30 1.408(13) . ?
C29 H29A 0.9300 . ?
C30 C31 1.383(13) . ?
C30 H30A 0.9300 . ?
C31 C32 1.399(12) . ?
C31 H31A 0.9300 . ?
C33 C34 1.411(12) . ?
C33 C38 1.419(12) . ?
C34 C35 1.358(12) . ?
C34 H34A 0.9300 . ?
C35 C36 1.367(13) . ?
C35 H35A 0.9300 . ?
C36 C37 1.387(13) . ?
C36 H36A 0.9300 . ?
C37 C38 1.401(12) . ?
C37 H37A 0.9300 . ?
C38 C39 1.448(12) . ?
C39 H39A 0.9300 . ?
C40 C41 1.514(11) . ?
C40 H40A 0.9700 . ?
C40 H40B 0.9700 . ?
C41 H41A 0.9700 . ?
C41 H41B 0.9700 . ?
C42 C43 1.479(12) . ?
C42 H42A 0.9300 . ?
C43 C44 1.396(11) . ?
C43 C48 1.412(12) . ?
C44 C45 1.383(12) . ?
C44 H44A 0.9300 . ?
C45 C46 1.385(12) . ?
C45 H45A 0.9300 . ?
C46 C47 1.373(11) . ?
C46 H46A 0.9300 . ?
C47 C48 1.396(12) . ?
C47 H47A 0.9300 . ?
C49 O7 1.387(14) . ?
C49 H49A 0.9600 . ?
C49 H49B 0.9600 . ?
C49 H49C 0.9600 . ?
O7 H7B 0.8200 . ?
C50 O8 1.48(2) . ?
C50 H50A 0.9600 . ?
C50 H50B 0.9600 . ?
C50 H50C 0.9600 . ?
O8 H8C 0.8200 . ?
C51 O9 1.411(15) . ?
C51 H51A 0.9600 . ?
C51 H51B 0.9600 . ?
C51 H51C 0.9600 . ?
O9 H9C 0.8200 . ?
